data_7015714
loop_
_publ_author_name
'Granum, David M.'
'Riedel, Paul J.'
'Crawford, Joshua A.'
'Mahle, Thomas K.'
'Wyss, Chelsea M.'
'Begej, Anastasia K.'
'Arulsamy, Navamoney'
'Pierce, Brad S.'
'Mehn, Mark P.'

_publ_section_title
;
 Synthesis and Characterization of Sterically Encumbered \b-Ketoiminate
 Complexes of Iron(ii) and Zinc(ii).
;
_journal_issue 22
_journal_name_full 'Dalton transactions (Cambridge, England : 2003)'
_journal_page_first 5881
_journal_page_last 5890
_journal_paper_doi 10.1039/c1dt10024f
_journal_volume 40
_journal_year 2011
_chemical_formula_moiety 'C34 H48 Fe N2 O2'
_chemical_formula_sum 'C34 H48 Fe N2 O2'
_chemical_formula_weight 572.59
_chemical_name_systematic
;
?
;
_space_group_IT_number 15
_symmetry_cell_setting monoclinic
_symmetry_space_group_name_Hall '-C 2yc'
_symmetry_space_group_name_H-M 'C 1 2/c 1'
_atom_sites_solution_hydrogens geom
_atom_sites_solution_primary direct
_atom_sites_solution_secondary difmap
_audit_creation_method SHELXL-97
_cell_angle_alpha 90.00
_cell_angle_beta 107.93
_cell_angle_gamma 90.00
_cell_formula_units_Z 4
_cell_length_a 23.7223(2)
_cell_length_b 12.0690(1)
_cell_length_c 11.7799(1)
_cell_measurement_reflns_used 8532
_cell_measurement_temperature 150(2)
_cell_measurement_theta_max 34.33
_cell_measurement_theta_min 2.44
_cell_volume 3208.84(5)
_computing_cell_refinement 'Bruker SMART (Bruker, 2001)'
_computing_data_collection 'Bruker SMART (Bruker, 2001)'
_computing_data_reduction 'Bruker SAINT (Bruker, 2001)'
_computing_molecular_graphics 'Bruker SHELXTL V. 6.14 (Bruker, 2001)'
_computing_publication_material 'Bruker SHELXTL V. 6.14 (Bruker, 2001)'
_computing_structure_refinement 'SHELXL-97 (Sheldrick, 1997)'
_computing_structure_solution 'SHELXS-97 (Sheldrick, 1997)'
_diffrn_ambient_temperature 150(2)
_diffrn_measured_fraction_theta_full 0.998
_diffrn_measured_fraction_theta_max 0.998
_diffrn_measurement_device_type 'CCD area detector'
_diffrn_measurement_method 'phi and omega scans'
_diffrn_radiation_monochromator graphite
_diffrn_radiation_source 'fine-focus sealed tube'
_diffrn_radiation_type MoK\a
_diffrn_radiation_wavelength 0.71073
_diffrn_reflns_av_R_equivalents 0.0285
_diffrn_reflns_av_sigmaI/netI 0.0309
_diffrn_reflns_limit_h_max 36
_diffrn_reflns_limit_h_min -37
_diffrn_reflns_limit_k_max 15
_diffrn_reflns_limit_k_min -18
_diffrn_reflns_limit_l_max 17
_diffrn_reflns_limit_l_min -18
_diffrn_reflns_number 23986
_diffrn_reflns_theta_full 33.73
_diffrn_reflns_theta_max 33.73
_diffrn_reflns_theta_min 1.80
_exptl_absorpt_coefficient_mu 0.500
_exptl_absorpt_correction_T_max 0.8571
_exptl_absorpt_correction_T_min 0.8098
_exptl_absorpt_correction_type multi-scan
_exptl_absorpt_process_details 'SADABS (Bruker, 2001)'
_exptl_crystal_colour green
_exptl_crystal_density_diffrn 1.185
_exptl_crystal_density_method 'not measured'
_exptl_crystal_description rectangular_prism
_exptl_crystal_F_000 1232
_exptl_crystal_size_max 0.44
_exptl_crystal_size_mid 0.34
_exptl_crystal_size_min 0.32
_refine_diff_density_max 0.420
_refine_diff_density_min -0.247
_refine_diff_density_rms 0.055
_refine_ls_extinction_method none
_refine_ls_goodness_of_fit_ref 1.028
_refine_ls_hydrogen_treatment refall
_refine_ls_matrix_type full
_refine_ls_number_parameters 273
_refine_ls_number_reflns 6395
_refine_ls_number_restraints 0
_refine_ls_restrained_S_all 1.028
_refine_ls_R_factor_all 0.0537
_refine_ls_R_factor_gt 0.0376
_refine_ls_shift/su_max 0.002
_refine_ls_shift/su_mean 0.000
_refine_ls_structure_factor_coef Fsqd
_refine_ls_weighting_details 'calc w=1/[\s^2^(Fo^2^)+(0.0489P)^2^+1.0279P] where P=(Fo^2^+2Fc^2^)/3'
_refine_ls_weighting_scheme calc
_refine_ls_wR_factor_gt 0.0888
_refine_ls_wR_factor_ref 0.0965
_reflns_number_gt 5055
_reflns_number_total 6395
_reflns_threshold_expression >2sigma(I)
_cod_data_source_file c1dt10024f.txt
_cod_data_source_block dmg02
_cod_depositor_comments
;
The following automatic conversions were performed:
'_symmetry_cell_setting' value 'Monoclinic' changed to 'monoclinic'
according to '/home/saulius/struct/CIF-dictionaries/cif_core.dic'
dictionary named 'cif_core.dic' version 2.4.1 from 2010-06-29.

Automatic conversion script
Id: cif_fix_enum 1555 2011-01-17 13:19:09Z saulius 
;
_cod_original_cell_volume 3208.93(5)
_cod_original_sg_symbol_H-M C2/c
_cod_database_code 7015714

loop_
_symmetry_equiv_pos_as_xyz
'x, y, z'
'-x, y, -z+1/2'
'x+1/2, y+1/2, z'
'-x+1/2, y+1/2, -z+1/2'
'-x, -y, -z'
'x, -y, z-1/2'
'-x+1/2, -y+1/2, -z'
'x+1/2, -y+1/2, z-1/2'

loop_
_atom_site_label
_atom_site_type_symbol
_atom_site_fract_x
_atom_site_fract_y
_atom_site_fract_z
_atom_site_U_iso_or_equiv
_atom_site_adp_type
_atom_site_occupancy
_atom_site_symmetry_multiplicity
_atom_site_calc_flag
_atom_site_refinement_flags
_atom_site_disorder_assembly
_atom_site_disorder_group
Fe1 Fe 0.5000 0.831785(18) 0.7500 0.02069(6) Uani 1 2 d S . .
N1 N 0.42191(3) 0.77338(7) 0.63570(7) 0.01962(15) Uani 1 1 d . . .
O1 O 0.52623(3) 0.87926(8) 0.61838(7) 0.03105(18) Uani 1 1 d . . .
C1 C 0.54828(7) 0.86325(16) 0.43764(13) 0.0434(3) Uani 1 1 d . . .
H1A H 0.5894(9) 0.8375(15) 0.4797(18) 0.055(5) Uiso 1 1 d . . .
H1B H 0.5342(10) 0.8330(18) 0.359(2) 0.079(7) Uiso 1 1 d . . .
H1C H 0.5534(10) 0.939(2) 0.436(2) 0.082(7) Uiso 1 1 d . . .
C2 C 0.50793(5) 0.84061(10) 0.51122(9) 0.0270(2) Uani 1 1 d . . .
C3 C 0.45523(5) 0.78484(10) 0.46267(9) 0.0254(2) Uani 1 1 d . . .
H3 H 0.4461(7) 0.7633(13) 0.3834(14) 0.037(4) Uiso 1 1 d . . .
C4 C 0.41225(4) 0.76016(9) 0.51992(8) 0.02147(18) Uani 1 1 d . . .
C5 C 0.35338(5) 0.71723(12) 0.44203(10) 0.0300(2) Uani 1 1 d . . .
H5A H 0.3528(8) 0.7043(17) 0.3649(18) 0.056(5) Uiso 1 1 d . . .
H5B H 0.3455(10) 0.6499(19) 0.467(2) 0.073(7) Uiso 1 1 d . . .
H5C H 0.3198(11) 0.763(2) 0.441(2) 0.086(7) Uiso 1 1 d . . .
C6 C 0.37482(4) 0.75272(9) 0.68598(8) 0.02192(18) Uani 1 1 d . . .
C7 C 0.37131(5) 0.64900(10) 0.73757(10) 0.0276(2) Uani 1 1 d . . .
C8 C 0.32829(6) 0.63409(12) 0.79447(11) 0.0360(3) Uani 1 1 d . . .
H8 H 0.3252(7) 0.5667(14) 0.8303(15) 0.044(4) Uiso 1 1 d . . .
C9 C 0.29012(5) 0.71842(13) 0.80140(11) 0.0372(3) Uani 1 1 d . . .
H9 H 0.2608(7) 0.7022(14) 0.8393(14) 0.037(4) Uiso 1 1 d . . .
C10 C 0.29402(5) 0.81984(11) 0.74968(11) 0.0321(2) Uani 1 1 d . . .
H10 H 0.2688(7) 0.8765(14) 0.7571(14) 0.040(4) Uiso 1 1 d . . .
C11 C 0.33596(4) 0.83933(9) 0.69072(9) 0.0250(2) Uani 1 1 d . . .
C12 C 0.33873(5) 0.95194(10) 0.63519(11) 0.0297(2) Uani 1 1 d . . .
H12 H 0.3688(7) 0.9479(12) 0.5961(13) 0.032(4) Uiso 1 1 d . . .
C13 C 0.35426(6) 1.04260(12) 0.72958(14) 0.0404(3) Uani 1 1 d . . .
H13A H 0.3267(8) 1.0472(13) 0.7711(14) 0.040(4) Uiso 1 1 d . . .
H13B H 0.3909(9) 1.0241(16) 0.7907(17) 0.058(5) Uiso 1 1 d . . .
H13C H 0.3556(8) 1.1135(16) 0.6939(16) 0.049(5) Uiso 1 1 d . . .
C14 C 0.28080(6) 0.98056(13) 0.53800(12) 0.0384(3) Uani 1 1 d . . .
H14A H 0.2846(8) 1.0522(15) 0.5024(15) 0.046(4) Uiso 1 1 d . . .
H14B H 0.2473(8) 0.9893(14) 0.5722(15) 0.046(4) Uiso 1 1 d . . .
H14C H 0.2680(8) 0.9274(17) 0.4758(17) 0.057(5) Uiso 1 1 d . . .
C15 C 0.41306(5) 0.55498(11) 0.73380(11) 0.0327(2) Uani 1 1 d . . .
H15 H 0.4388(7) 0.5804(13) 0.6938(13) 0.036(4) Uiso 1 1 d . . .
C16 C 0.45096(6) 0.52307(13) 0.85999(13) 0.0410(3) Uani 1 1 d . . .
H16A H 0.4795(8) 0.4631(16) 0.8592(15) 0.050(5) Uiso 1 1 d . . .
H16B H 0.4267(7) 0.4962(14) 0.9075(14) 0.043(4) Uiso 1 1 d . . .
H16C H 0.4732(8) 0.5829(16) 0.9019(15) 0.048(5) Uiso 1 1 d . . .
C17 C 0.38022(8) 0.45416(13) 0.66642(13) 0.0441(3) Uani 1 1 d . . .
H17A H 0.3563(8) 0.4741(15) 0.5866(16) 0.049(5) Uiso 1 1 d . . .
H17B H 0.4089(9) 0.3968(16) 0.6640(16) 0.054(5) Uiso 1 1 d . . .
H17C H 0.3530(8) 0.4280(15) 0.7016(16) 0.048(5) Uiso 1 1 d . . .

loop_
_atom_site_aniso_label
_atom_site_aniso_U_11
_atom_site_aniso_U_22
_atom_site_aniso_U_33
_atom_site_aniso_U_23
_atom_site_aniso_U_13
_atom_site_aniso_U_12
Fe1 0.01379(8) 0.02614(12) 0.02002(9) 0.000 0.00211(6) 0.000
N1 0.0154(3) 0.0216(4) 0.0209(3) 0.0016(3) 0.0041(3) -0.0007(3)
O1 0.0221(3) 0.0424(5) 0.0270(3) 0.0052(3) 0.0051(3) -0.0069(3)
C1 0.0337(6) 0.0622(10) 0.0408(7) 0.0114(6) 0.0211(5) 0.0000(6)
C2 0.0220(4) 0.0331(6) 0.0269(4) 0.0088(4) 0.0093(4) 0.0047(4)
C3 0.0248(4) 0.0298(6) 0.0218(4) 0.0018(4) 0.0074(3) 0.0025(4)
C4 0.0191(4) 0.0210(5) 0.0220(4) 0.0003(3) 0.0029(3) 0.0013(3)
C5 0.0241(5) 0.0375(7) 0.0238(4) -0.0054(4) 0.0009(4) -0.0046(4)
C6 0.0153(4) 0.0271(5) 0.0219(4) 0.0003(3) 0.0035(3) -0.0043(3)
C7 0.0227(4) 0.0315(6) 0.0269(4) 0.0049(4) 0.0053(4) -0.0035(4)
C8 0.0312(6) 0.0409(7) 0.0369(6) 0.0103(5) 0.0119(5) -0.0083(5)
C9 0.0266(5) 0.0512(8) 0.0378(6) 0.0033(5) 0.0159(5) -0.0090(5)
C10 0.0208(4) 0.0403(7) 0.0377(5) -0.0020(5) 0.0128(4) -0.0034(4)
C11 0.0164(4) 0.0300(6) 0.0284(4) -0.0015(4) 0.0068(3) -0.0041(4)
C12 0.0223(4) 0.0268(6) 0.0433(6) 0.0007(4) 0.0152(4) 0.0012(4)
C13 0.0327(6) 0.0300(7) 0.0529(7) -0.0054(6) 0.0050(6) -0.0002(5)
C14 0.0396(6) 0.0379(7) 0.0365(6) 0.0027(5) 0.0097(5) 0.0048(5)
C15 0.0318(5) 0.0285(6) 0.0365(5) 0.0102(4) 0.0086(4) 0.0010(4)
C16 0.0350(6) 0.0363(7) 0.0434(7) 0.0100(6) -0.0001(5) -0.0016(6)
C17 0.0517(8) 0.0346(8) 0.0400(7) 0.0037(5) 0.0055(6) 0.0018(6)

loop_
_atom_type_symbol
_atom_type_description
_atom_type_scat_dispersion_real
_atom_type_scat_dispersion_imag
_atom_type_scat_source
C C 0.0033 0.0016 'International Tables Vol C Tables 4.2.6.8 and 6.1.1.4'
H H 0.0000 0.0000 'International Tables Vol C Tables 4.2.6.8 and 6.1.1.4'
N N 0.0061 0.0033 'International Tables Vol C Tables 4.2.6.8 and 6.1.1.4'
O O 0.0106 0.0060 'International Tables Vol C Tables 4.2.6.8 and 6.1.1.4'
Fe Fe 0.3463 0.8444 'International Tables Vol C Tables 4.2.6.8 and 6.1.1.4'

loop_
_geom_angle_atom_site_label_1
_geom_angle_atom_site_label_2
_geom_angle_atom_site_label_3
_geom_angle
_geom_angle_site_symmetry_1
_geom_angle_site_symmetry_3
_geom_angle_publ_flag
O1 Fe1 O1 145.40(6) 2_656 . ?
O1 Fe1 N1 100.39(3) 2_656 . ?
O1 Fe1 N1 91.38(3) . . ?
O1 Fe1 N1 91.38(3) 2_656 2_656 ?
O1 Fe1 N1 100.39(3) . 2_656 ?
N1 Fe1 N1 139.80(5) . 2_656 ?
C4 N1 C6 119.61(8) . . ?
C4 N1 Fe1 123.64(7) . . ?
C6 N1 Fe1 116.64(6) . . ?
C2 O1 Fe1 125.84(7) . . ?
C2 C1 H1A 110.9(11) . . ?
C2 C1 H1B 113.3(14) . . ?
H1A C1 H1B 111.0(18) . . ?
C2 C1 H1C 107.7(15) . . ?
H1A C1 H1C 101.7(18) . . ?
H1B C1 H1C 112(2) . . ?
O1 C2 C3 124.85(10) . . ?
O1 C2 C1 114.66(11) . . ?
C3 C2 C1 120.47(11) . . ?
C2 C3 C4 126.77(10) . . ?
C2 C3 H3 117.1(10) . . ?
C4 C3 H3 116.1(10) . . ?
N1 C4 C3 122.98(9) . . ?
N1 C4 C5 120.26(9) . . ?
C3 C4 C5 116.76(9) . . ?
C4 C5 H5A 112.9(12) . . ?
C4 C5 H5B 110.7(14) . . ?
H5A C5 H5B 103.4(18) . . ?
C4 C5 H5C 114.5(14) . . ?
H5A C5 H5C 108.9(18) . . ?
H5B C5 H5C 105.6(19) . . ?
C7 C6 C11 121.21(9) . . ?
C7 C6 N1 119.32(9) . . ?
C11 C6 N1 119.30(9) . . ?
C8 C7 C6 118.20(11) . . ?
C8 C7 C15 119.93(11) . . ?
C6 C7 C15 121.86(10) . . ?
C9 C8 C7 121.56(12) . . ?
C9 C8 H8 118.2(10) . . ?
C7 C8 H8 120.2(10) . . ?
C8 C9 C10 119.48(11) . . ?
C8 C9 H9 117.5(10) . . ?
C10 C9 H9 123.0(10) . . ?
C9 C10 C11 121.49(12) . . ?
C9 C10 H10 118.5(10) . . ?
C11 C10 H10 119.9(10) . . ?
C10 C11 C6 118.06(11) . . ?
C10 C11 C12 119.78(10) . . ?
C6 C11 C12 122.16(9) . . ?
C11 C12 C13 111.19(11) . . ?
C11 C12 C14 112.06(10) . . ?
C13 C12 C14 110.08(11) . . ?
C11 C12 H12 107.3(9) . . ?
C13 C12 H12 109.7(9) . . ?
C14 C12 H12 106.3(9) . . ?
C12 C13 H13A 112.0(10) . . ?
C12 C13 H13B 109.7(11) . . ?
H13A C13 H13B 103.8(15) . . ?
C12 C13 H13C 110.8(11) . . ?
H13A C13 H13C 107.5(14) . . ?
H13B C13 H13C 112.8(15) . . ?
C12 C14 H14A 109.9(10) . . ?
C12 C14 H14B 111.3(10) . . ?
H14A C14 H14B 105.6(14) . . ?
C12 C14 H14C 115.0(11) . . ?
H14A C14 H14C 108.4(15) . . ?
H14B C14 H14C 106.1(15) . . ?
C7 C15 C17 112.20(11) . . ?
C7 C15 C16 110.71(11) . . ?
C17 C15 C16 110.92(11) . . ?
C7 C15 H15 107.7(10) . . ?
C17 C15 H15 108.0(10) . . ?
C16 C15 H15 107.1(9) . . ?
C15 C16 H16A 111.8(10) . . ?
C15 C16 H16B 111.5(10) . . ?
H16A C16 H16B 106.8(14) . . ?
C15 C16 H16C 112.6(11) . . ?
H16A C16 H16C 106.9(15) . . ?
H16B C16 H16C 106.9(14) . . ?
C15 C17 H17A 111.1(11) . . ?
C15 C17 H17B 109.3(11) . . ?
H17A C17 H17B 110.6(15) . . ?
C15 C17 H17C 110.8(11) . . ?
H17A C17 H17C 103.8(15) . . ?
H17B C17 H17C 111.2(15) . . ?

loop_
_geom_bond_atom_site_label_1
_geom_bond_atom_site_label_2
_geom_bond_distance
_geom_bond_site_symmetry_2
_geom_bond_publ_flag
Fe1 O1 1.9270(8) 2_656 ?
Fe1 O1 1.9270(8) . ?
Fe1 N1 2.0508(8) . ?
Fe1 N1 2.0508(8) 2_656 ?
N1 C4 1.3213(12) . ?
N1 C6 1.4381(12) . ?
O1 C2 1.2893(14) . ?
C1 C2 1.5009(16) . ?
C1 H1A 1.00(2) . ?
C1 H1B 0.95(2) . ?
C1 H1C 0.92(2) . ?
C2 C3 1.3796(16) . ?
C3 C4 1.4164(14) . ?
C3 H3 0.928(16) . ?
C4 C5 1.5072(14) . ?
C5 H5A 0.92(2) . ?
C5 H5B 0.90(2) . ?
C5 H5C 0.97(2) . ?
C6 C7 1.4052(15) . ?
C6 C11 1.4062(15) . ?
C7 C8 1.3942(16) . ?
C7 C15 1.5159(18) . ?
C8 C9 1.381(2) . ?
C8 H8 0.929(17) . ?
C9 C10 1.3831(19) . ?
C9 H9 0.955(16) . ?
C10 C11 1.3973(15) . ?
C10 H10 0.930(17) . ?
C11 C12 1.5185(16) . ?
C12 C13 1.5222(19) . ?
C12 C14 1.5331(18) . ?
C12 H12 0.961(15) . ?
C13 H13A 0.932(17) . ?
C13 H13B 0.97(2) . ?
C13 H13C 0.958(19) . ?
C14 H14A 0.977(18) . ?
C14 H14B 1.000(18) . ?
C14 H14C 0.95(2) . ?
C15 C17 1.529(2) . ?
C15 C16 1.5308(18) . ?
C15 H15 0.931(16) . ?
C16 H16A 0.994(19) . ?
C16 H16B 0.974(17) . ?
C16 H16C 0.940(19) . ?
C17 H17A 0.967(17) . ?
C17 H17B 0.98(2) . ?
C17 H17C 0.925(18) . ?
